data_4326663
loop_
_publ_author_name
'Marco Taddei'
'Ferdinando Costantino'
'Valentina Manuali'
'Riccardo Vivani'

_publ_contact_author_address
;
Dipartimento di Chimica,
Perugia University,
Via Elce di Sotto 8, 06123 Perugia, Italy.
;
_publ_contact_author_email marcotaddei@hotmail.com
_publ_contact_author_name 'Dr Marco Taddei'
_publ_section_title
;
 New Hybrid Zirconium Aminophosphonates Containing Piperidine and
 Bipiperidine Groups
;
_journal_name_full 'Inorganic Chemistry'
_journal_page_first 10835
_journal_page_last 10843
_journal_paper_doi 10.1021/ic201381t
_journal_volume 50
_journal_year 2011
_chemical_formula_moiety Zr2F4(HF)2(O3PCH2)N-C10H18-N(CH2PO3)
_chemical_formula_sum 'C6 H11 F3 N O3 P Zr'
_chemical_formula_weight 324.26
_space_group_IT_number 2
_symmetry_cell_setting triclinic
_symmetry_space_group_name_Hall '-P 1'
_symmetry_space_group_name_H-M 'P -1'
_audit_creation_method 'from EXP file using GSAS2CIF'
_cell_angle_alpha 102.876(4)
_cell_angle_beta 100.292(10)
_cell_angle_gamma 101.293(7)
_cell_formula_units_Z 2
_cell_length_a 6.62451(30)
_cell_length_b 7.2474(4)
_cell_length_c 12.2548(7)
_cell_measurement_temperature 373
_cell_volume 547.04(6)
_computing_structure_refinement GSAS
_computing_structure_solution FOX
_diffrn_ambient_temperature 373
_diffrn_radiation_polarisn_ratio 0.8
_diffrn_radiation_probe x-ray
_exptl_absorpt_correction_T_max 1.00000
_exptl_absorpt_correction_T_min 1.00000
_exptl_absorpt_process_details
;   GSAS Absorption/surface roughness correction: function number 0
 No correction is applied.
;
_pd_calc_method 'Rietveld Refinement'
_pd_phase_name ZBPDa
_pd_proc_ls_background_function
;   GSAS Background function number 1 with 14 terms.
 Shifted Chebyshev function of 1st kind
      1:    1641.68     2:   -709.786     3:    392.303     4:   -56.8021    
      5:    7.18922     6:    4.48177     7:   -20.7163     8:    27.4021    
      9:   -4.05026    10:   -31.9768    11:    46.7653    12:   -34.1447    
     13:    15.5383    14:   -11.4065    
;
_pd_proc_ls_profile_function
;
 CW Profile function number 3 with  19 terms
 Pseudovoigt profile coefficients as parameterized in
 P. Thompson, D.E. Cox & J.B. Hastings (1987). J. Appl. Cryst.,20,79-83.
 Asymmetry correction of L.W. Finger, D.E. Cox & A. P. Jephcoat (1994).
 J. Appl. Cryst.,27,892-900.
 Peak tails are ignored  where the intensity is below 0.0010 times the peak
   Aniso. broadening axis   0.0   0.0   1.0
;
_pd_proc_ls_prof_R_factor 0.0370
_pd_proc_ls_prof_wR_expected 0.0227
_pd_proc_ls_prof_wR_factor 0.0530
_refine_ls_goodness_of_fit_all 2.61
_refine_ls_matrix_type full
_refine_ls_number_parameters 68
_refine_ls_number_restraints 45
_refine_ls_R_Fsqd_factor 0.08933
_refine_ls_shift/su_max 0.06
_refine_ls_shift/su_mean 0.01
_cod_data_source_file ic201381t_si_002_1.cif
_cod_data_source_block compound_ZBPDa
_cod_original_cell_volume 547.04(4)
_cod_database_code 4326663
_gsas_exptl_extinct_corr_t_min 1.00000
_gsas_exptl_extinct_corr_t_max 1.00000

loop_
_symmetry_equiv_pos_site_id
_symmetry_equiv_pos_as_xyz
1 +x,+y,+z
-1 -x,-y,-z

loop_
_atom_site_type_symbol
_atom_site_label
_atom_site_fract_x
_atom_site_fract_y
_atom_site_fract_z
_atom_site_occupancy
_atom_site_thermal_displace_type
_atom_site_U_iso_or_equiv
_atom_site_symmetry_multiplicity
Zr Zr(1) 0.3138(7) -0.4866(4) 0.66834(29) 1.0 Uiso 0.0336(17) 2
F F(1) 0.3131(20) -0.6094(14) 0.8066(6) 1.0 Uiso 0.0307(28) 2
F F(2) 0.4073(16) -0.2259(9) 0.7732(7) 1.0 Uiso 0.0307(28) 2
F F(3) 0.2233(17) -0.7466(9) 0.5632(7) 1.0 Uiso 0.0307(28) 2
O O(1) 0.7016(25) 0.3682(13) 0.4738(6) 1.0 Uiso 0.0307(28) 2
O O(2) 1.0022(9) 0.5122(14) 0.6625(10) 1.0 Uiso 0.0307(28) 2
O O(3) 0.6239(11) 0.5045(15) 0.6769(10) 1.0 Uiso 0.0307(28) 2
P P(1) 0.7667(10) 0.3943(8) 0.6125(5) 1.0 Uiso 0.0307(28) 2
C C(4) 0.7351(25) 0.1538(12) 0.6451(8) 1.0 Uiso 0.0307(28) 2
N N(5) 0.8607(19) 0.1635(14) 0.7610(7) 1.0 Uiso 0.0307(28) 2
C C(6) 0.7402(19) 0.1960(22) 0.8489(9) 1.0 Uiso 0.0307(28) 2
C C(7) 0.9106(25) -0.0200(20) 0.7499(7) 1.0 Uiso 0.0307(28) 2
C C(8) 1.0495(19) -0.0227(23) 0.8545(7) 1.0 Uiso 0.0307(28) 2
C C(9) 0.8677(26) 0.1929(17) 0.9614(9) 1.0 Uiso 0.0307(28) 2
C C(10) 0.9251(15) 0.0014(16) 0.9450(5) 1.0 Uiso 0.0307(28) 2

loop_
_atom_type_symbol
_atom_type_number_in_cell
_atom_type_scat_dispersion_real
_atom_type_scat_dispersion_imag
_atom_type_scat_Cromer_Mann_a1
_atom_type_scat_Cromer_Mann_a2
_atom_type_scat_Cromer_Mann_a3
_atom_type_scat_Cromer_Mann_a4
_atom_type_scat_Cromer_Mann_b1
_atom_type_scat_Cromer_Mann_b2
_atom_type_scat_Cromer_Mann_b3
_atom_type_scat_Cromer_Mann_b4
_atom_type_scat_Cromer_Mann_c
_atom_type_scat_source
P 2.0 0.000 0.000 6.43450 1.90670 4.17910 27.1570 1.78000 0.52600 1.49080 68.1645 1.11490 International_Tables_Vol_C
O 6.0 0.000 0.000 3.04850 13.2771 2.28680 5.70110 1.54630 0.32390 0.86700 32.9089 0.25080 International_Tables_Vol_C
C 12.0 0.000 0.000 2.31000 20.8439 1.02000 10.2075 1.58860 0.56870 0.86500 51.6512 0.21560 International_Tables_Vol_C
N 2.0 0.000 0.000 12.2126 0.00570 3.13220 9.89330 2.01250 28.9975 1.16630 0.58260 -11.529 International_Tables_Vol_C
Zr 2.0 0.000 0.000 17.8765 1.27618 10.9480 11.9160 5.41732 0.11762 3.65721 87.6627 2.06929 International_Tables_Vol_C
F 6.0 0.000 0.000 3.53920 10.2825 2.64120 4.29440 1.51700 0.26150 1.02430 26.1476 0.27760 International_Tables_Vol_C

loop_
_diffrn_radiation_wavelength
_diffrn_radiation_wavelength_wt
_diffrn_radiation_type
_diffrn_radiation_wavelength_id
1.540500 1.000 K\a~1~ 1
1.544300 0.500 K\a~2~ 2

loop_
_geom_angle_atom_site_label_1
_geom_angle_atom_site_label_2
_geom_angle_atom_site_label_3
_geom_angle
_geom_angle_site_symmetry_1
_geom_angle_site_symmetry_3
_geom_angle_publ_flag
O(1) P(1) O(2) 110.1(5) 1_555 1_555 n
O(1) P(1) O(3) 111.7(5) 1_555 1_555 n
O(1) P(1) C(4) 111.1(4) 1_555 1_555 n
O(2) P(1) O(3) 108.4(4) 1_555 1_555 n
O(2) P(1) C(4) 108.7(5) 1_555 1_555 n
O(3) P(1) C(4) 106.8(4) 1_555 1_555 n
P(1) O(1) Zr(1) 150.7(6) 1_555 -1_656 n
P(1) O(2) Zr(1) 146.2(6) 1_555 1_665 n
P(1) O(3) Zr(1) 142.0(6) 1_555 1_565 n
P(1) C(4) N(5) 113.4(5) 1_555 1_555 n
C(4) N(5) C(6) 111.8(12) 1_555 1_555 n
C(4) N(5) C(7) 105.4(6) 1_555 1_555 n
C(6) N(5) C(7) 110.0(5) 1_555 1_555 n
N(5) C(6) C(9) 109.6(12) 1_555 1_555 n
N(5) C(7) C(8) 110.7(6) 1_555 1_555 n
C(7) C(8) C(10) 105.8(11) 1_555 1_555 n
C(6) C(9) C(10) 107.5(6) 1_555 1_555 n
C(8) C(10) C(9) 110.2(6) 1_555 1_555 n
C(8) C(10) C(10) 105.0(8) 1_555 -1_757 n
C(9) C(10) C(10) 109.6(8) 1_555 -1_757 n
O(1) Zr(1) O(2) 89.5(5) -1_656 1_445 n
O(1) Zr(1) O(3) 92.6(4) -1_656 1_545 n
O(1) Zr(1) F(1) 177.2(5) -1_656 1_555 n
O(1) Zr(1) F(3) 89.20(32) -1_656 1_555 n
O(1) Zr(1) F(2) 90.60(33) -1_656 1_555 n
O(2) Zr(1) O(3) 177.6(4) 1_445 1_545 n
O(2) Zr(1) F(1) 87.96(33) 1_445 1_555 n
O(2) Zr(1) F(3) 89.01(31) 1_445 1_555 n
O(2) Zr(1) F(2) 91.54(31) 1_445 1_555 n
O(3) Zr(1) F(1) 89.92(34) 1_545 1_555 n
O(3) Zr(1) F(3) 89.78(31) 1_545 1_555 n
O(3) Zr(1) F(2) 89.68(31) 1_545 1_555 n
F(1) Zr(1) F(3) 89.62(32) 1_555 1_555 n
F(1) Zr(1) F(2) 90.59(32) 1_555 1_555 n
F(3) Zr(1) F(2) 179.4(5) 1_555 1_555 n

loop_
_geom_bond_atom_site_label_1
_geom_bond_atom_site_label_2
_geom_bond_distance
_geom_bond_site_symmetry_2
_geom_bond_publ_flag
P(1) O(1) 1.635(7) 1_555 n
P(1) O(2) 1.563(7) 1_555 n
P(1) O(3) 1.561(6) 1_555 n
P(1) C(4) 1.855(8) 1_555 n
O(1) P(1) 1.635(7) 1_555 n
O(1) Zr(1) 2.102(6) -1_656 n
O(2) P(1) 1.563(7) 1_555 n
O(2) Zr(1) 2.051(5) 1_665 n
O(3) P(1) 1.561(6) 1_555 n
O(3) Zr(1) 2.053(5) 1_565 n
C(4) P(1) 1.855(8) 1_555 n
C(4) N(5) 1.491(8) 1_555 n
N(5) C(4) 1.491(8) 1_555 n
N(5) C(6) 1.456(8) 1_555 n
N(5) C(7) 1.417(19) 1_555 n
N(5) F(1) 3.011(19) 1_665 n
C(6) N(5) 1.456(8) 1_555 n
C(6) C(9) 1.491(17) 1_555 n
C(7) N(5) 1.417(19) 1_555 n
C(7) C(8) 1.445(8) 1_555 n
C(8) C(7) 1.445(8) 1_555 n
C(8) C(10) 1.495(8) 1_555 n
C(9) C(6) 1.491(17) 1_555 n
C(9) C(10) 1.489(18) 1_555 n
C(10) C(8) 1.495(8) 1_555 n
C(10) C(9) 1.489(18) 1_555 n
C(10) C(10) 1.531(9) -1_757 n
Zr(1) O(1) 2.102(6) -1_656 n
Zr(1) O(2) 2.051(5) 1_445 n
Zr(1) O(3) 2.053(5) 1_545 n
Zr(1) F(1) 2.083(5) 1_555 n
Zr(1) F(3) 1.942(5) 1_555 n
Zr(1) F(2) 1.944(5) 1_555 n
F(1) N(5) 3.011(19) 1_445 n
F(1) Zr(1) 2.083(5) 1_555 n
F(3) Zr(1) 1.942(5) 1_555 n
F(2) Zr(1) 1.944(5) 1_555 n
